data_1571703
loop_
_publ_author_name
'Zhou, Lei'
'Li, Kailei'
'Chang, Yuanyuan'
'Yao, Yuan'
'Peng, Yuqi'
'Li, Ming'
'He, Rongxing'

_publ_section_title
;
 High-efficiency color-tunable ultralong room-temperature phosphorescence
 from organic--inorganic metal halides via synergistic
 inter/intramolecular interactions
;
_journal_issue 26
_journal_name_full 'Chemical Science'
_journal_page_first 10046
_journal_page_last 10055
_journal_paper_doi 10.1039/D4SC01630K
_journal_volume 15
_journal_year 2024
_chemical_formula_moiety 'Cl6 Sn, 2(C8 H10 N O)'
_chemical_formula_sum 'C16 H20 Cl6 N2 O2 Sn'
_chemical_formula_weight 603.73
_chemical_name_common A2SnCl6
_chemical_name_systematic A2SnCl6
_space_group_crystal_system monoclinic
_space_group_IT_number 14
_space_group_name_Hall '-P 2ybc'
_space_group_name_H-M_alt 'P 1 21/c 1'
_atom_sites_solution_hydrogens geom
_atom_sites_solution_primary dual
_audit_creation_date 2022-06-01
_audit_creation_method
;
Olex2 1.3
(compiled 2020.11.12 svn.r5f609507 for OlexSys, GUI svn.r6226)
;
_audit_update_record
;
2023-12-26 deposited with the CCDC.	2024-05-21 downloaded from the CCDC.
;
_cell_angle_alpha 90
_cell_angle_beta 108.353(2)
_cell_angle_gamma 90
_cell_formula_units_Z 2
_cell_length_a 9.3919(6)
_cell_length_b 11.4149(7)
_cell_length_c 11.0818(6)
_cell_measurement_reflns_used 9867
_cell_measurement_temperature 296.15
_cell_measurement_theta_max 28.33
_cell_measurement_theta_min 2.28
_cell_volume 1127.62(12)
_computing_cell_refinement 'SAINT v8.37A (Bruker, 2015)'
_computing_data_reduction 'SAINT v8.37A (Bruker, 2015)'
_computing_molecular_graphics 'Olex2 1.3 (Dolomanov et al., 2009)'
_computing_publication_material 'Olex2 1.3 (Dolomanov et al., 2009)'
_computing_structure_refinement 'SHELXL 2014/7 (Sheldrick, 2015)'
_computing_structure_solution 'SHELXT 2014/5 (Sheldrick, 2014)'
_diffrn_ambient_temperature 296.15
_diffrn_measured_fraction_theta_full 0.964
_diffrn_measured_fraction_theta_max 0.964
_diffrn_measurement_device_type 'CCD area detector'
_diffrn_measurement_method 'phi and omega scans'
_diffrn_radiation_monochromator graphite
_diffrn_radiation_type MoK\a
_diffrn_radiation_wavelength 0.71073
_diffrn_reflns_av_R_equivalents 0.0364
_diffrn_reflns_av_unetI/netI 0.0179
_diffrn_reflns_Laue_measured_fraction_full 0.964
_diffrn_reflns_Laue_measured_fraction_max 0.964
_diffrn_reflns_limit_h_max 11
_diffrn_reflns_limit_h_min -11
_diffrn_reflns_limit_k_max 13
_diffrn_reflns_limit_k_min -13
_diffrn_reflns_limit_l_max 13
_diffrn_reflns_limit_l_min -12
_diffrn_reflns_number 19440
_diffrn_reflns_point_group_measured_fraction_full 0.964
_diffrn_reflns_point_group_measured_fraction_max 0.964
_diffrn_reflns_theta_full 24.992
_diffrn_reflns_theta_max 24.992
_diffrn_reflns_theta_min 2.899
_diffrn_source_current 1.0
_diffrn_source_power 0.05
_diffrn_source_voltage 50.0
_exptl_absorpt_coefficient_mu 1.859
_exptl_absorpt_correction_T_max 0.7457
_exptl_absorpt_correction_T_min 0.5571
_exptl_absorpt_correction_type none
_exptl_absorpt_process_details
;
SADABS-2016/2 (Bruker,2016/2) was used for absorption correction.
wR2(int) was 0.1456 before and 0.0586 after correction.
The Ratio of minimum to maximum transmission is 0.7471.
The \l/2 correction factor is Not present.
;
_exptl_crystal_colour colourless
_exptl_crystal_colour_primary colourless
_exptl_crystal_density_diffrn 1.778
_exptl_crystal_description block
_exptl_crystal_F_000 596
_refine_diff_density_max 0.453
_refine_diff_density_min -0.486
_refine_diff_density_rms 0.069
_refine_ls_extinction_method none
_refine_ls_goodness_of_fit_ref 1.254
_refine_ls_hydrogen_treatment constr
_refine_ls_matrix_type full
_refine_ls_number_parameters 126
_refine_ls_number_reflns 1914
_refine_ls_number_restraints 0
_refine_ls_restrained_S_all 1.254
_refine_ls_R_factor_all 0.0328
_refine_ls_R_factor_gt 0.0278
_refine_ls_shift/su_max 0.000
_refine_ls_shift/su_mean 0.000
_refine_ls_structure_factor_coef Fsqd
_refine_ls_weighting_details 'w=1/[\s^2^(Fo^2^)+(0.0179P)^2^+1.6781P] where P=(Fo^2^+2Fc^2^)/3'
_refine_ls_weighting_scheme calc
_refine_ls_wR_factor_gt 0.0678
_refine_ls_wR_factor_ref 0.0700
_reflns_Friedel_coverage 0.000
_reflns_number_gt 1717
_reflns_number_total 1914
_reflns_threshold_expression 'I > 2\s(I)'
_cod_data_source_file d4sc01630k2.cif
_cod_data_source_block aaa
_cod_depositor_comments 'Adding full bibliography for 1571699--1571704.cif.'
_cod_database_code 1571703
_shelx_shelxl_version_number 2014/7
_shelx_space_group_comment
;
The symmetry employed for this shelxl refinement is uniquely defined
by the following loop, which should always be used as a source of
symmetry information in preference to the above space-group names.
They are only intended as comments.
;
_olex2_refinement_description
;
1. Fixed Uiso
 At 1.2 times of:
  All C(H) groups, All N(H,H,H) groups
 At 1.5 times of:
  All C(H,H,H) groups
2.a Aromatic/amide H refined with riding coordinates:
 C008(H008), C00A(H00D), C00C(H00E), C00D(H00F)
2.b Idealised Me refined as rotating group:
 N006(H00A,H00B,H00C), C00E(H00G,H00H,H00I)
;
_olex2_submission_special_instructions 'No special instructions were received'

loop_
_space_group_symop_operation_xyz
'x, y, z'
'-x, y+1/2, -z+1/2'
'-x, -y, -z'
'x, -y-1/2, z-1/2'

loop_
_atom_site_label
_atom_site_type_symbol
_atom_site_fract_x
_atom_site_fract_y
_atom_site_fract_z
_atom_site_U_iso_or_equiv
_atom_site_adp_type
_atom_site_occupancy
_atom_site_site_symmetry_order
_atom_site_calc_flag
_atom_site_refinement_flags_posn
_atom_site_refinement_flags_adp
_atom_site_refinement_flags_occupancy
_atom_site_disorder_assembly
_atom_site_disorder_group
Sn01 Sn 0.0000 0.5000 0.0000 0.03400(13) Uani 1 2 d S . P . .
Cl02 Cl 0.02663(13) 0.58951(9) 0.20482(8) 0.0527(3) Uani 1 1 d . . . . .
Cl03 Cl 0.02850(15) 0.69176(9) -0.08505(10) 0.0641(3) Uani 1 1 d . . . . .
Cl04 Cl 0.26540(12) 0.46798(13) 0.06177(12) 0.0745(4) Uani 1 1 d . . . . .
O005 O 0.1464(3) 0.5288(3) 0.5662(3) 0.0682(9) Uani 1 1 d . . . . .
N006 N 0.1161(3) 0.3587(3) 0.3982(3) 0.0458(8) Uani 1 1 d . . . . .
H00A H 0.0934 0.3525 0.3142 0.055 Uiso 1 1 calc R U . . .
H00B H 0.0845 0.4276 0.4175 0.055 Uiso 1 1 calc R U . . .
H00C H 0.0716 0.3013 0.4272 0.055 Uiso 1 1 calc R U . . .
C007 C 0.3520(4) 0.4113(3) 0.5690(3) 0.0380(8) Uani 1 1 d . . . . .
C008 C 0.5064(4) 0.3938(4) 0.6215(4) 0.0480(9) Uani 1 1 d . . . . .
H008 H 0.5585 0.4325 0.6961 0.058 Uiso 1 1 calc R U . . .
C009 C 0.2794(4) 0.3501(3) 0.4572(3) 0.0394(8) Uani 1 1 d . . . . .
C00A C 0.3551(5) 0.2782(4) 0.4012(4) 0.0543(10) Uani 1 1 d . . . . .
H00D H 0.3043 0.2389 0.3266 0.065 Uiso 1 1 calc R U . . .
C00B C 0.2711(4) 0.4962(3) 0.6262(4) 0.0457(9) Uani 1 1 d . . . . .
C00C C 0.5081(5) 0.2638(4) 0.4557(5) 0.0621(12) Uani 1 1 d . . . . .
H00E H 0.5604 0.2149 0.4173 0.074 Uiso 1 1 calc R U . . .
C00D C 0.5828(5) 0.3208(4) 0.5655(4) 0.0556(11) Uani 1 1 d . . . . .
H00F H 0.6856 0.3102 0.6022 0.067 Uiso 1 1 calc R U . . .
C00E C 0.3454(5) 0.5452(5) 0.7553(4) 0.0696(13) Uani 1 1 d . . . . .
H00G H 0.4315 0.5902 0.7545 0.104 Uiso 1 1 calc R U . . .
H00H H 0.3765 0.4823 0.8154 0.104 Uiso 1 1 calc R U . . .
H00I H 0.2761 0.5947 0.7792 0.104 Uiso 1 1 calc R U . . .

loop_
_atom_site_aniso_label
_atom_site_aniso_U_11
_atom_site_aniso_U_22
_atom_site_aniso_U_33
_atom_site_aniso_U_23
_atom_site_aniso_U_13
_atom_site_aniso_U_12
Sn01 0.0384(2) 0.0323(2) 0.02886(19) -0.00195(14) 0.00700(13) -0.00430(15)
Cl02 0.0782(7) 0.0437(5) 0.0325(5) -0.0066(4) 0.0120(5) 0.0010(5)
Cl03 0.1082(10) 0.0379(5) 0.0517(6) 0.0017(4) 0.0331(6) -0.0129(6)
Cl04 0.0404(6) 0.1013(10) 0.0724(8) -0.0207(7) 0.0044(5) 0.0055(6)
O005 0.0468(18) 0.078(2) 0.072(2) -0.0237(17) 0.0071(15) 0.0117(16)
N006 0.0417(18) 0.0459(18) 0.0441(18) -0.0021(14) 0.0053(14) -0.0038(14)
C007 0.037(2) 0.0364(19) 0.0387(19) 0.0057(15) 0.0100(16) -0.0023(15)
C008 0.039(2) 0.051(2) 0.048(2) 0.0076(19) 0.0062(18) -0.0022(18)
C009 0.039(2) 0.0357(19) 0.041(2) 0.0079(16) 0.0094(16) -0.0014(16)
C00A 0.056(3) 0.047(2) 0.059(3) -0.009(2) 0.016(2) 0.001(2)
C00B 0.038(2) 0.049(2) 0.049(2) -0.0020(19) 0.0126(17) -0.0061(19)
C00C 0.059(3) 0.053(3) 0.081(3) -0.005(2) 0.031(2) 0.010(2)
C00D 0.040(2) 0.054(3) 0.070(3) 0.011(2) 0.013(2) 0.0083(19)
C00E 0.061(3) 0.088(3) 0.058(3) -0.025(3) 0.016(2) -0.004(3)

loop_
_atom_type_symbol
_atom_type_description
_atom_type_scat_dispersion_real
_atom_type_scat_dispersion_imag
_atom_type_scat_source
C C 0.0033 0.0016 'International Tables Vol C Tables 4.2.6.8 and 6.1.1.4'
H H 0.0000 0.0000 'International Tables Vol C Tables 4.2.6.8 and 6.1.1.4'
Cl Cl 0.1484 0.1585 'International Tables Vol C Tables 4.2.6.8 and 6.1.1.4'
N N 0.0061 0.0033 'International Tables Vol C Tables 4.2.6.8 and 6.1.1.4'
O O 0.0106 0.0060 'International Tables Vol C Tables 4.2.6.8 and 6.1.1.4'
Sn Sn -0.6537 1.4246 'International Tables Vol C Tables 4.2.6.8 and 6.1.1.4'

loop_
_geom_angle_atom_site_label_1
_geom_angle_atom_site_label_2
_geom_angle_atom_site_label_3
_geom_angle
_geom_angle_site_symmetry_1
_geom_angle_site_symmetry_3
_geom_angle_publ_flag
Cl02 Sn01 Cl02 180.0 . 3_565 ?
Cl02 Sn01 Cl03 89.54(3) . . ?
Cl02 Sn01 Cl03 90.46(3) 3_565 . ?
Cl02 Sn01 Cl03 89.55(3) 3_565 3_565 ?
Cl02 Sn01 Cl03 90.46(3) . 3_565 ?
Cl03 Sn01 Cl03 180.0 3_565 . ?
Cl04 Sn01 Cl02 90.31(4) . . ?
Cl04 Sn01 Cl02 90.31(4) 3_565 3_565 ?
Cl04 Sn01 Cl02 89.69(4) . 3_565 ?
Cl04 Sn01 Cl02 89.69(4) 3_565 . ?
Cl04 Sn01 Cl03 90.94(5) 3_565 3_565 ?
Cl04 Sn01 Cl03 90.94(5) . . ?
Cl04 Sn01 Cl03 89.06(5) . 3_565 ?
Cl04 Sn01 Cl03 89.06(5) 3_565 . ?
Cl04 Sn01 Cl04 180.0 3_565 . ?
H00A N006 H00B 109.5 . . ?
H00A N006 H00C 109.5 . . ?
H00B N006 H00C 109.5 . . ?
C009 N006 H00A 109.5 . . ?
C009 N006 H00B 109.5 . . ?
C009 N006 H00C 109.5 . . ?
C008 C007 C009 116.8(3) . . ?
C008 C007 C00B 121.2(3) . . ?
C009 C007 C00B 122.0(3) . . ?
C007 C008 H008 119.3 . . ?
C00D C008 C007 121.5(4) . . ?
C00D C008 H008 119.3 . . ?
C007 C009 N006 120.7(3) . . ?
C00A C009 N006 117.4(3) . . ?
C00A C009 C007 121.8(4) . . ?
C009 C00A H00D 120.2 . . ?
C009 C00A C00C 119.6(4) . . ?
C00C C00A H00D 120.2 . . ?
O005 C00B C007 120.1(4) . . ?
O005 C00B C00E 119.4(4) . . ?
C00E C00B C007 120.4(4) . . ?
C00A C00C H00E 119.8 . . ?
C00D C00C C00A 120.3(4) . . ?
C00D C00C H00E 119.8 . . ?
C008 C00D H00F 120.0 . . ?
C00C C00D C008 119.9(4) . . ?
C00C C00D H00F 120.0 . . ?
C00B C00E H00G 109.5 . . ?
C00B C00E H00H 109.5 . . ?
C00B C00E H00I 109.5 . . ?
H00G C00E H00H 109.5 . . ?
H00G C00E H00I 109.5 . . ?
H00H C00E H00I 109.5 . . ?

loop_
_geom_bond_atom_site_label_1
_geom_bond_atom_site_label_2
_geom_bond_distance
_geom_bond_site_symmetry_2
_geom_bond_publ_flag
Sn01 Cl02 2.4292(9) . ?
Sn01 Cl02 2.4293(9) 3_565 ?
Sn01 Cl03 2.4311(10) . ?
Sn01 Cl03 2.4311(10) 3_565 ?
Sn01 Cl04 2.3960(11) 3_565 ?
Sn01 Cl04 2.3960(11) . ?
O005 C00B 1.209(5) . ?
N006 H00A 0.8900 . ?
N006 H00B 0.8900 . ?
N006 H00C 0.8900 . ?
N006 C009 1.469(5) . ?
C007 C008 1.396(5) . ?
C007 C009 1.398(5) . ?
C007 C00B 1.490(5) . ?
C008 H008 0.9300 . ?
C008 C00D 1.369(6) . ?
C009 C00A 1.357(5) . ?
C00A H00D 0.9300 . ?
C00A C00C 1.383(6) . ?
C00B C00E 1.489(6) . ?
C00C H00E 0.9300 . ?
C00C C00D 1.363(6) . ?
C00D H00F 0.9300 . ?
C00E H00G 0.9600 . ?
C00E H00H 0.9600 . ?
C00E H00I 0.9600 . ?

loop_
_geom_torsion_atom_site_label_1
_geom_torsion_atom_site_label_2
_geom_torsion_atom_site_label_3
_geom_torsion_atom_site_label_4
_geom_torsion
_geom_torsion_site_symmetry_1
_geom_torsion_site_symmetry_2
_geom_torsion_site_symmetry_3
_geom_torsion_site_symmetry_4
_geom_torsion_publ_flag
N006 C009 C00A C00C -177.6(4) . . . . ?
C007 C008 C00D C00C 0.2(6) . . . . ?
C007 C009 C00A C00C 0.4(6) . . . . ?
C008 C007 C009 N006 177.2(3) . . . . ?
C008 C007 C009 C00A -0.8(5) . . . . ?
C008 C007 C00B O005 164.3(4) . . . . ?
C008 C007 C00B C00E -13.2(6) . . . . ?
C009 C007 C008 C00D 0.4(5) . . . . ?
C009 C007 C00B O005 -12.3(6) . . . . ?
C009 C007 C00B C00E 170.2(4) . . . . ?
C009 C00A C00C C00D 0.3(7) . . . . ?
C00A C00C C00D C008 -0.6(7) . . . . ?
C00B C007 C008 C00D -176.3(4) . . . . ?
C00B C007 C009 N006 -6.1(5) . . . . ?
C00B C007 C009 C00A 176.0(4) . . . . ?
